data_7047750
loop_
_publ_author_name
'Laha, Paltan'
'De, Umasankar'
'Chandra, Falguni'
'Dehury, Niranjan'
'Khullar, Sadhika'
'Kim, Hyung Sik'
'Patra, Srikanta'

_publ_section_title
;
 Alkyl chain-modified cyclometalated iridium complexes as tunable
 anticancer and imaging agents.
;
_journal_issue 44
_journal_name_full 'Dalton transactions (Cambridge, England : 2003)'
_journal_page_first 15873
_journal_page_last 15881
_journal_paper_doi 10.1039/c8dt02461h
_journal_volume 47
_journal_year 2018
_chemical_formula_moiety 'C58 H70 Ir N6, F6 P'
_chemical_formula_sum 'C58 H70 F6 Ir N6 P'
_chemical_formula_weight 1188.37
_space_group_crystal_system monoclinic
_space_group_IT_number 15
_space_group_name_Hall '-C 2yc'
_space_group_name_H-M_alt 'C 1 2/c 1'
_symmetry_space_group_name_Hall '-C 2yc'
_symmetry_space_group_name_H-M 'C 1 2/c 1'
_atom_sites_solution_hydrogens geom
_audit_update_record
;
2018-10-08 deposited with the CCDC.
2018-10-12 downloaded from the CCDC.
;
_cell_angle_alpha 90
_cell_angle_beta 113.863(3)
_cell_angle_gamma 90
_cell_formula_units_Z 4
_cell_length_a 17.724(2)
_cell_length_b 23.066(2)
_cell_length_c 15.945(3)
_cell_measurement_reflns_used 9093
_cell_measurement_temperature 150
_cell_measurement_theta_max 28.3
_cell_measurement_theta_min 2.7
_cell_volume 5961.4(14)
_computing_cell_refinement 'Bruker SAINT'
_computing_data_collection 'Bruker APEX2'
_computing_data_reduction 'Bruker APEX2'
_computing_molecular_graphics 'Bruker SHELXTL'
_computing_publication_material 'Bruker SHELXTL'
_computing_structure_refinement 'SHELXL-2014/7 (Sheldrick, 2014)'
_computing_structure_solution 'SHELXS-2014/7 (Sheldrick, 2014)'
_diffrn_ambient_temperature 150.(2)
_diffrn_detector_area_resol_mean 8.3333
_diffrn_measured_fraction_theta_full 0.995
_diffrn_measured_fraction_theta_max 0.995
_diffrn_measurement_device_type 'Bruker APEX-II CCD'
_diffrn_measurement_method '\f and \w scans'
_diffrn_radiation_type MoK\a
_diffrn_radiation_wavelength 0.71073
_diffrn_reflns_av_R_equivalents 0.0329
_diffrn_reflns_av_unetI/netI 0.0225
_diffrn_reflns_limit_h_max 21
_diffrn_reflns_limit_h_min -21
_diffrn_reflns_limit_k_max 27
_diffrn_reflns_limit_k_min -27
_diffrn_reflns_limit_l_max 18
_diffrn_reflns_limit_l_min -18
_diffrn_reflns_number 33931
_diffrn_reflns_theta_full 25.00
_diffrn_reflns_theta_max 25.00
_diffrn_reflns_theta_min 2.71
_diffrn_source 'sealed tube'
_exptl_absorpt_coefficient_mu 2.325
_exptl_absorpt_correction_T_max 0.7457
_exptl_absorpt_correction_T_min 0.6375
_exptl_absorpt_correction_type multi-scan
_exptl_absorpt_process_details 'SADABS V2012/1 (Bruker AXS Inc.)'
_exptl_crystal_colour red
_exptl_crystal_density_diffrn 1.324
_exptl_crystal_density_method 'not measured'
_exptl_crystal_description block
_exptl_crystal_F_000 2424
_exptl_crystal_size_max 0.25
_exptl_crystal_size_mid 0.22
_exptl_crystal_size_min 0.20
_refine_diff_density_max 2.126
_refine_diff_density_min -0.715
_refine_ls_extinction_method none
_refine_ls_goodness_of_fit_ref 1.161
_refine_ls_hydrogen_treatment constr
_refine_ls_matrix_type full
_refine_ls_number_parameters 294
_refine_ls_number_reflns 5232
_refine_ls_number_restraints 7
_refine_ls_restrained_S_all 1.162
_refine_ls_R_factor_all 0.0505
_refine_ls_R_factor_gt 0.0463
_refine_ls_shift/su_max 0.001
_refine_ls_shift/su_mean 0.000
_refine_ls_structure_factor_coef Fsqd
_refine_ls_weighting_details 'w=1/[\s^2^(Fo^2^)+(0.0945P)^2^+17.6744P] where P=(Fo^2^+2Fc^2^)/3'
_refine_ls_weighting_scheme calc
_refine_ls_wR_factor_gt 0.1433
_refine_ls_wR_factor_ref 0.1480
_reflns_number_gt 4843
_reflns_number_total 5232
_reflns_threshold_expression 'I > 2\s(I)'
_cod_data_source_file c8dt02461h2.cif
_cod_data_source_block 1
_cod_depositor_comments
;
The following automatic conversions were performed:

'_exptl_absorpt_correction_type' value 'Multi-scan' changed to
'multi-scan' according to
/home/data/users/saulius/crontab/automatic-downloads/rss-feeds/RSC/lib/dictionaries/cif_core.dic
dictionary named 'cif_core.dic' version 2.4.2 from 2011-04-26.

Automatic conversion script
Id: cif_fix_values 4973 2017-02-22 13:04:09Z antanas 

 Adding full bibliography for 7047749--7047751.cif.
;
_cod_original_cell_volume 5961.4(15)
_cod_database_code 7047750

loop_
_space_group_symop_operation_xyz
'x, y, z'
'-x, y, -z+1/2'
'x+1/2, y+1/2, z'
'-x+1/2, y+1/2, -z+1/2'
'-x, -y, -z'
'x, -y, z-1/2'
'-x+1/2, -y+1/2, -z'
'x+1/2, -y+1/2, z-1/2'

loop_
_atom_site_type_symbol
_atom_site_label
_atom_site_fract_x
_atom_site_fract_y
_atom_site_fract_z
_atom_site_U_iso_or_equiv
_atom_site_adp_type
_atom_site_calc_flag
_atom_site_refinement_flags_adp
_atom_site_refinement_flags_occupancy
_atom_site_refinement_flags_posn
_atom_site_occupancy
Ir Ir1 0.5 0.22117(2) 0.25 0.04298(15) Uani d T P S 1
P P1 0.5 0.59143(16) 0.25 0.0971(12) Uani d T P S 1
N N3 0.5359(3) 0.2943(2) 0.3402(4) 0.0486(11) Uani d . . . 1
N N1 0.6064(3) 0.2123(2) 0.2297(4) 0.0487(12) Uani d . . . 1
C C7 0.4672(4) 0.1582(3) 0.1546(5) 0.0518(14) Uani d . . . 1
N N2 0.6823(4) 0.1633(2) 0.1732(4) 0.0601(14) Uani d . . . 1
C C14 0.6858(4) 0.2350(3) 0.2687(4) 0.0502(13) Uani d . . . 1
C C13 0.6061(4) 0.1699(3) 0.1734(4) 0.0509(13) Uani d . . . 1
C C12 0.5282(4) 0.1397(3) 0.1256(5) 0.0546(15) Uani d . . . 1
C C6 0.5214(4) 0.3468(2) 0.3012(4) 0.0493(13) Uani d . . . 1
C C4 0.5729(5) 0.2910(3) 0.4322(5) 0.0618(17) Uani d . . . 1
H H4 0.5824 0.2547 0.4598 0.074 Uiso calc U . R 1
C C8 0.3889(4) 0.1322(3) 0.1113(5) 0.0606(16) Uani d . . . 1
H H8 0.3467 0.1436 0.1282 0.073 Uiso calc U . R 1
C C15 0.7332(4) 0.2030(3) 0.2323(5) 0.0551(15) Uani d . . . 1
C C19 0.7205(5) 0.2789(3) 0.3317(6) 0.0621(18) Uani d . . . 1
H H19 0.6893 0.2996 0.3564 0.075 Uiso calc U . R 1
C C5 0.5437(5) 0.3962(3) 0.3521(5) 0.0671(18) Uani d . . . 1
H H5 0.5326 0.4321 0.323 0.081 Uiso calc U . R 1
C C16 0.8173(5) 0.2152(3) 0.2584(6) 0.070(2) Uani d . . . 1
H H16 0.8492 0.1944 0.2348 0.084 Uiso calc U . R 1
C C3 0.5968(6) 0.3390(3) 0.4861(5) 0.073(2) Uani d . . . 1
H H3 0.6226 0.3351 0.5495 0.088 Uiso calc U . R 1
C C11 0.5116(6) 0.0977(3) 0.0575(6) 0.075(2) Uani d . . . 1
H H11 0.5529 0.0863 0.0392 0.089 Uiso calc U . R 1
F F4 0.5842(5) 0.5870(5) 0.3379(7) 0.201(5) Uani d . . . 1
C C2 0.5828(6) 0.3936(4) 0.4465(6) 0.076(2) Uani d . . . 1
C C9 0.3731(5) 0.0902(3) 0.0446(6) 0.075(2) Uani d . . . 1
H H9 0.321 0.0735 0.0178 0.09 Uiso calc U . R 1
C C17 0.8502(5) 0.2592(4) 0.3199(6) 0.077(2) Uani d . . . 1
H H17 0.9057 0.2683 0.3379 0.092 Uiso calc U . R 1
C C20 0.7120(5) 0.1158(4) 0.1348(6) 0.076(2) Uani d . . . 1
H H20A 0.7621 0.1276 0.129 0.091 Uiso calc U . R 1
H H20B 0.671 0.1068 0.074 0.091 Uiso calc U . R 1
C C18 0.8037(5) 0.2910(4) 0.3568(6) 0.074(2) Uani d . . . 1
H H18 0.8287 0.3206 0.3985 0.089 Uiso calc U . R 1
C C10 0.4350(6) 0.0731(4) 0.0176(6) 0.080(2) Uani d . . . 1
H H10 0.4244 0.045 -0.0276 0.096 Uiso calc U . R 1
F F1 0.5 0.6603(5) 0.25 0.218(8) Uani d T P S 1
F F3 0.5 0.5254(4) 0.25 0.295(12) Uani d T P S 1
F F2 0.5494(6) 0.5957(5) 0.1864(8) 0.191(4) Uani d . . . 1
C C21 0.7297(7) 0.0602(4) 0.1960(8) 0.094(3) Uani d . . . 1
H H21A 0.7729 0.0685 0.2558 0.112 Uiso calc U . R 1
H H21B 0.6804 0.0495 0.2046 0.112 Uiso calc U . R 1
C C1 0.6027(9) 0.4488(4) 0.5048(8) 0.127(5) Uani d . . . 1
H H1A 0.645 0.4702 0.4952 0.191 Uiso calc U . R 1
H H1B 0.6215 0.4386 0.5684 0.191 Uiso calc U . R 1
H H1C 0.5539 0.4723 0.4873 0.191 Uiso calc U . R 1
C C22 0.7554(7) 0.0115(4) 0.1535(9) 0.105(3) Uani d . . D 1
H H22A 0.8108 0.0196 0.1585 0.126 Uiso calc U . R 1
H H22B 0.7196 0.0111 0.0887 0.126 Uiso calc U . R 1
C C26 0.8207(18) -0.1354(10) 0.4328(17) 0.272(13) Uiso d . . D 1
H H26A 0.7636 -0.1426 0.4224 0.327 Uiso calc U . R 1
H H26B 0.843 -0.1076 0.4825 0.327 Uiso calc U . R 1
C C29 0.9018(12) -0.2718(6) 0.5666(14) 0.144(6) Uiso d . . D 1
H H29A 0.9417 -0.2708 0.5401 0.216 Uiso calc U . R 1
H H29B 0.8708 -0.3072 0.5495 0.216 Uiso calc U . R 1
H H29C 0.9296 -0.2698 0.6322 0.216 Uiso calc U . R 1
C C27 0.8688(12) -0.1919(8) 0.4619(13) 0.166(6) Uiso d . . D 1
H H27A 0.8564 -0.2171 0.4094 0.199 Uiso calc U . R 1
H H27B 0.9276 -0.1841 0.4885 0.199 Uiso calc U . R 1
C C24 0.7932(10) -0.0532(7) 0.2938(10) 0.154(6) Uiso d . . D 1
H H24A 0.753 -0.037 0.3141 0.185 Uiso calc U . R 1
H H24B 0.84 -0.0269 0.315 0.185 Uiso calc U . R 1
C C25 0.8232(13) -0.1092(7) 0.3468(13) 0.173(7) Uiso d . . D 1
H H25A 0.7981 -0.1389 0.3008 0.207 Uiso calc U . R 1
H H25B 0.8814 -0.1099 0.3589 0.207 Uiso calc U . R 1
C C23 0.7556(14) -0.0491(7) 0.1906(11) 0.220(9) Uiso d . . D 1
H H23A 0.6992 -0.063 0.168 0.264 Uiso calc U . R 1
H H23B 0.7858 -0.0746 0.1667 0.264 Uiso calc U . R 1
C C28 0.8434(19) -0.2203(12) 0.532(2) 0.37(3) Uiso d . . D 1
H H28A 0.7865 -0.2331 0.5038 0.438 Uiso calc U . R 1
H H28B 0.8498 -0.1937 0.5815 0.438 Uiso calc U . R 1

loop_
_atom_site_aniso_label
_atom_site_aniso_U_11
_atom_site_aniso_U_22
_atom_site_aniso_U_33
_atom_site_aniso_U_12
_atom_site_aniso_U_13
_atom_site_aniso_U_23
Ir1 0.0502(2) 0.0349(2) 0.0438(2) 0 0.01904(15) 0
P1 0.0664(18) 0.075(2) 0.141(3) 0 0.033(2) 0
N3 0.057(3) 0.042(2) 0.050(3) 0.000(2) 0.025(2) -0.004(2)
N1 0.053(3) 0.042(2) 0.051(3) -0.002(2) 0.020(2) -0.002(2)
C7 0.058(3) 0.040(3) 0.055(3) -0.002(3) 0.021(3) -0.002(3)
N2 0.062(3) 0.057(3) 0.072(4) 0.003(3) 0.038(3) 0.001(3)
C14 0.049(3) 0.049(3) 0.051(3) 0.000(3) 0.019(3) 0.009(3)
C13 0.060(3) 0.044(3) 0.052(3) 0.004(3) 0.025(3) 0.000(3)
C12 0.069(4) 0.040(3) 0.061(4) -0.003(3) 0.033(3) -0.005(3)
C6 0.055(3) 0.041(3) 0.051(3) -0.004(2) 0.021(3) -0.003(2)
C4 0.083(5) 0.053(3) 0.049(4) -0.004(3) 0.026(3) 0.002(3)
C8 0.061(4) 0.051(3) 0.064(4) -0.004(3) 0.021(3) -0.009(3)
C15 0.057(4) 0.052(3) 0.061(4) 0.005(3) 0.028(3) 0.009(3)
C19 0.060(4) 0.056(4) 0.065(4) -0.004(3) 0.020(4) -0.002(3)
C5 0.090(5) 0.045(3) 0.067(4) 0.000(3) 0.032(4) -0.003(3)
C16 0.058(4) 0.078(5) 0.078(5) 0.005(3) 0.032(4) 0.011(4)
C3 0.100(6) 0.068(5) 0.048(4) -0.016(4) 0.026(4) -0.012(3)
C11 0.090(5) 0.063(4) 0.078(5) -0.007(4) 0.042(4) -0.022(4)
F4 0.103(5) 0.262(11) 0.183(9) 0.040(6) 0.001(6) -0.051(8)
C2 0.097(6) 0.064(4) 0.064(4) -0.011(4) 0.030(4) -0.016(4)
C9 0.071(5) 0.065(5) 0.081(5) -0.013(4) 0.022(4) -0.019(4)
C17 0.049(4) 0.081(5) 0.090(6) -0.004(4) 0.016(4) 0.011(5)
C20 0.076(5) 0.071(5) 0.095(6) 0.000(4) 0.050(5) -0.019(4)
C18 0.060(4) 0.069(4) 0.080(5) -0.010(4) 0.014(4) -0.001(4)
C10 0.090(6) 0.066(5) 0.081(5) -0.012(4) 0.032(5) -0.033(4)
F1 0.173(12) 0.095(8) 0.40(3) 0 0.128(15) 0
F3 0.31(2) 0.040(5) 0.38(3) 0 -0.018(18) 0
F2 0.154(8) 0.229(11) 0.234(11) 0.010(7) 0.124(8) -0.005(9)
C21 0.098(7) 0.091(6) 0.103(7) 0.010(5) 0.051(6) -0.009(5)
C1 0.193(13) 0.064(6) 0.088(7) -0.023(7) 0.019(7) -0.031(5)
C22 0.103(7) 0.074(6) 0.146(10) -0.002(5) 0.059(7) -0.023(6)

loop_
_atom_type_symbol
_atom_type_description
_atom_type_scat_dispersion_real
_atom_type_scat_dispersion_imag
_atom_type_scat_source
C C 0.0033 0.0016 'International Tables Vol C Tables 4.2.6.8 and 6.1.1.4'
H H 0.0000 0.0000 'International Tables Vol C Tables 4.2.6.8 and 6.1.1.4'
N N 0.0061 0.0033 'International Tables Vol C Tables 4.2.6.8 and 6.1.1.4'
F F 0.0171 0.0103 'International Tables Vol C Tables 4.2.6.8 and 6.1.1.4'
P P 0.1023 0.0942 'International Tables Vol C Tables 4.2.6.8 and 6.1.1.4'
Ir Ir -1.4442 7.9887 'International Tables Vol C Tables 4.2.6.8 and 6.1.1.4'

loop_
_geom_angle_atom_site_label_1
_geom_angle_atom_site_label_2
_geom_angle_atom_site_label_3
_geom_angle_site_symmetry_1
_geom_angle_site_symmetry_3
_geom_angle
C7 Ir1 C7 . 2_655 87.5(4)
C7 Ir1 N1 . . 79.1(2)
C7 Ir1 N1 2_655 . 92.6(2)
C7 Ir1 N1 . 2_655 92.6(2)
C7 Ir1 N1 2_655 2_655 79.1(2)
N1 Ir1 N1 . 2_655 168.6(3)
C7 Ir1 N3 . 2_655 98.3(3)
C7 Ir1 N3 2_655 2_655 173.7(2)
N1 Ir1 N3 . 2_655 90.8(2)
N1 Ir1 N3 2_655 2_655 98.2(2)
C7 Ir1 N3 . . 173.7(2)
C7 Ir1 N3 2_655 . 98.3(3)
N1 Ir1 N3 . . 98.2(2)
N1 Ir1 N3 2_655 . 90.8(2)
N3 Ir1 N3 2_655 . 75.9(3)
F3 P1 F4 . 2_655 86.3(5)
F3 P1 F4 . . 86.3(5)
F4 P1 F4 2_655 . 172.6(9)
F3 P1 F2 . 2_655 93.6(4)
F4 P1 F2 2_655 2_655 90.2(6)
F4 P1 F2 . 2_655 90.3(6)
F3 P1 F2 . . 93.6(4)
F4 P1 F2 2_655 . 90.3(6)
F4 P1 F2 . . 90.2(6)
F2 P1 F2 2_655 . 172.9(8)
F3 P1 F1 . . 180.0
F4 P1 F1 2_655 . 93.7(5)
F4 P1 F1 . . 93.7(5)
F2 P1 F1 2_655 . 86.4(4)
F2 P1 F1 . . 86.4(4)
C6 N3 C4 . . 118.4(6)
C6 N3 Ir1 . . 116.9(4)
C4 N3 Ir1 . . 124.7(5)
C13 N1 C14 . . 107.8(6)
C13 N1 Ir1 . . 115.4(4)
C14 N1 Ir1 . . 136.2(4)
C12 C7 C8 . . 116.6(6)
C12 C7 Ir1 . . 116.3(5)
C8 C7 Ir1 . . 127.1(5)
C13 N2 C15 . . 107.7(5)
C13 N2 C20 . . 127.9(6)
C15 N2 C20 . . 123.1(6)
C19 C14 N1 . . 132.2(7)
C19 C14 C15 . . 121.3(7)
N1 C14 C15 . . 106.5(6)
N1 C13 N2 . . 110.6(6)
N1 C13 C12 . . 116.7(6)
N2 C13 C12 . . 132.6(6)
C11 C12 C7 . . 121.3(7)
C11 C12 C13 . . 126.6(6)
C7 C12 C13 . . 112.1(5)
N3 C6 C5 . . 121.7(6)
N3 C6 C6 . 2_655 115.1(3)
C5 C6 C6 . 2_655 123.2(4)
N3 C4 C3 . . 122.2(7)
N3 C4 H4 . . 118.9
C3 C4 H4 . . 118.9
C9 C8 C7 . . 121.9(7)
C9 C8 H8 . . 119.1
C7 C8 H8 . . 119.1
N2 C15 C16 . . 131.9(7)
N2 C15 C14 . . 107.3(6)
C16 C15 C14 . . 120.7(7)
C14 C19 C18 . . 117.6(8)
C14 C19 H19 . . 121.2
C18 C19 H19 . . 121.2
C6 C5 C2 . . 120.7(7)
C6 C5 H5 . . 119.6
C2 C5 H5 . . 119.6
C17 C16 C15 . . 117.2(8)
C17 C16 H16 . . 121.4
C15 C16 H16 . . 121.4
C4 C3 C2 . . 119.9(7)
C4 C3 H3 . . 120.0
C2 C3 H3 . . 120.0
C10 C11 C12 . . 120.5(8)
C10 C11 H11 . . 119.8
C12 C11 H11 . . 119.8
C5 C2 C3 . . 117.0(7)
C5 C2 C1 . . 121.1(8)
C3 C2 C1 . . 121.6(8)
C8 C9 C10 . . 119.9(7)
C8 C9 H9 . . 120.0
C10 C9 H9 . . 120.0
C16 C17 C18 . . 122.5(7)
C16 C17 H17 . . 118.7
C18 C17 H17 . . 118.7
N2 C20 C21 . . 111.8(7)
N2 C20 H20A . . 109.3
C21 C20 H20A . . 109.3
N2 C20 H20B . . 109.3
C21 C20 H20B . . 109.3
H20A C20 H20B . . 107.9
C19 C18 C17 . . 120.7(8)
C19 C18 H18 . . 119.7
C17 C18 H18 . . 119.7
C11 C10 C9 . . 119.9(7)
C11 C10 H10 . . 120.1
C9 C10 H10 . . 120.1
C22 C21 C20 . . 111.1(9)
C22 C21 H21A . . 109.4
C20 C21 H21A . . 109.4
C22 C21 H21B . . 109.4
C20 C21 H21B . . 109.4
H21A C21 H21B . . 108.0
C2 C1 H1A . . 109.5
C2 C1 H1B . . 109.5
H1A C1 H1B . . 109.5
C2 C1 H1C . . 109.5
H1A C1 H1C . . 109.5
H1B C1 H1C . . 109.5
C21 C22 C23 . . 118.4(13)
C21 C22 H22A . . 107.7
C23 C22 H22A . . 107.7
C21 C22 H22B . . 107.7
C23 C22 H22B . . 107.7
H22A C22 H22B . . 107.1
C25 C26 C27 . . 113.5(17)
C25 C26 H26A . . 108.9
C27 C26 H26A . . 108.9
C25 C26 H26B . . 108.9
C27 C26 H26B . . 108.9
H26A C26 H26B . . 107.7
C28 C29 H29A . . 109.5
C28 C29 H29B . . 109.5
H29A C29 H29B . . 109.5
C28 C29 H29C . . 109.5
H29A C29 H29C . . 109.5
H29B C29 H29C . . 109.5
C28 C27 C26 . . 107.4(15)
C28 C27 H27A . . 110.2
C26 C27 H27A . . 110.2
C28 C27 H27B . . 110.2
C26 C27 H27B . . 110.2
H27A C27 H27B . . 108.5
C23 C24 C25 . . 124.1(14)
C23 C24 H24A . . 106.3
C25 C24 H24A . . 106.3
C23 C24 H24B . . 106.3
C25 C24 H24B . . 106.3
H24A C24 H24B . . 106.4
C26 C25 C24 . . 135.4(17)
C26 C25 H25A . . 103.3
C24 C25 H25A . . 103.3
C26 C25 H25B . . 103.3
C24 C25 H25B . . 103.3
H25A C25 H25B . . 105.2
C24 C23 C22 . . 114.4(14)
C24 C23 H23A . . 108.7
C22 C23 H23A . . 108.7
C24 C23 H23B . . 108.7
C22 C23 H23B . . 108.7
H23A C23 H23B . . 107.6
C27 C28 C29 . . 104.2(17)
C27 C28 H28A . . 110.9
C29 C28 H28A . . 110.9
C27 C28 H28B . . 110.9
C29 C28 H28B . . 110.9
H28A C28 H28B . . 108.9

loop_
_geom_bond_atom_site_label_1
_geom_bond_atom_site_label_2
_geom_bond_site_symmetry_2
_geom_bond_distance
Ir1 C7 . 2.013(6)
Ir1 C7 2_655 2.013(6)
Ir1 N1 . 2.048(6)
Ir1 N1 2_655 2.049(6)
Ir1 N3 2_655 2.140(5)
Ir1 N3 . 2.140(5)
P1 F3 . 1.523(10)
P1 F4 2_655 1.584(9)
P1 F4 . 1.584(9)
P1 F2 2_655 1.588(9)
P1 F2 . 1.588(9)
P1 F1 . 1.588(12)
N3 C6 . 1.338(8)
N3 C4 . 1.345(9)
N1 C13 . 1.327(8)
N1 C14 . 1.390(9)
C7 C12 . 1.402(10)
C7 C8 . 1.409(10)
N2 C13 . 1.360(8)
N2 C15 . 1.361(9)
N2 C20 . 1.454(9)
C14 C19 . 1.384(10)
C14 C15 . 1.408(10)
C13 C12 . 1.456(9)
C12 C11 . 1.395(9)
C6 C5 . 1.361(9)
C6 C6 2_655 1.496(12)
C4 C3 . 1.360(10)
C4 H4 . 0.93
C8 C9 . 1.380(10)
C8 H8 . 0.93
C15 C16 . 1.404(11)
C19 C18 . 1.391(12)
C19 H19 . 0.93
C5 C2 . 1.381(11)
C5 H5 . 0.93
C16 C17 . 1.367(13)
C16 H16 . 0.93
C3 C2 . 1.387(12)
C3 H3 . 0.93
C11 C10 . 1.368(12)
C11 H11 . 0.93
C2 C1 . 1.530(11)
C9 C10 . 1.388(12)
C9 H9 . 0.93
C17 C18 . 1.400(14)
C17 H17 . 0.93
C20 C21 . 1.563(13)
C20 H20A . 0.97
C20 H20B . 0.97
C18 H18 . 0.93
C10 H10 . 0.93
C21 C22 . 1.476(13)
C21 H21A . 0.97
C21 H21B . 0.97
C1 H1A . 0.96
C1 H1B . 0.96
C1 H1C . 0.96
C22 C23 . 1.517(9)
C22 H22A . 0.97
C22 H22B . 0.97
C26 C25 . 1.517(10)
C26 C27 . 1.522(10)
C26 H26A . 0.97
C26 H26B . 0.97
C29 C28 . 1.525(10)
C29 H29A . 0.96
C29 H29B . 0.96
C29 H29C . 0.96
C27 C28 . 1.511(10)
C27 H27A . 0.97
C27 H27B . 0.97
C24 C23 . 1.507(10)
C24 C25 . 1.517(9)
C24 H24A . 0.97
C24 H24B . 0.97
C25 H25A . 0.97
C25 H25B . 0.97
C23 H23A . 0.97
C23 H23B . 0.97
C28 H28A . 0.97
C28 H28B . 0.97
